data_7243840
loop_
_publ_author_name
'Haneda, Tsuyoshi'
'Matsuno, Shinya'
'Yamamoto, Hisanao'
'Ohtsu, Hiroyoshi'
'Kawano, Masaki'

_publ_section_title
;
 Latency control of chemical reactions in polymerization of epoxy resins
 using a hydrogen bonding network
;
_journal_issue 44
_journal_name_full CrystEngComm
_journal_page_first 7717
_journal_page_last 7719
_journal_paper_doi 10.1039/D1CE01163D
_journal_volume 23
_journal_year 2021
_chemical_formula_moiety 'C16 H36 P, C8 H5 O4'
_chemical_formula_sum 'C24 H41 O4 P'
_chemical_formula_weight 424.54
_space_group_crystal_system triclinic
_space_group_IT_number 2
_space_group_name_Hall '-P 1'
_space_group_name_H-M_alt 'P -1'
_atom_sites_solution_hydrogens mixed
_atom_sites_solution_primary dual
_audit_creation_date 2021-06-23
_audit_creation_method
;
Olex2 1.3
(compiled 2020.11.12 svn.r5f609507 for OlexSys, GUI svn.r6272)
;
_audit_update_record
;
2021-06-28 deposited with the CCDC.	2021-10-14 downloaded from the CCDC.
;
_cell_angle_alpha 74.634(3)
_cell_angle_beta 87.007(3)
_cell_angle_gamma 81.876(3)
_cell_formula_units_Z 2
_cell_length_a 9.5325(4)
_cell_length_b 10.0097(3)
_cell_length_c 13.4783(4)
_cell_measurement_reflns_used 24669
_cell_measurement_temperature 123
_cell_measurement_theta_max 31.1710
_cell_measurement_theta_min 2.6290
_cell_volume 1227.50(8)
_computing_cell_refinement 'CrysAlisPro 1.171.40.67a (Rigaku OD, 2019)'
_computing_data_collection 'CrysAlisPro 1.171.40.67a (Rigaku OD, 2019)'
_computing_data_reduction 'CrysAlisPro 1.171.40.67a (Rigaku OD, 2019)'
_computing_molecular_graphics 'Olex2 1.3 (Dolomanov et al., 2009)'
_computing_publication_material 'Olex2 1.3 (Dolomanov et al., 2009)'
_computing_structure_refinement 'SHELXL 2018/3 (Sheldrick, 2015)'
_computing_structure_solution 'SHELXT  (Sheldrick, 2015)'
_diffrn_ambient_temperature 123
_diffrn_detector 'Rigaku HyPix-6000 area detector'
_diffrn_detector_area_resol_mean 10.0
_diffrn_detector_type 'HPC area detector'
_diffrn_measured_fraction_theta_full 0.997
_diffrn_measured_fraction_theta_max 0.900
_diffrn_measurement_details
;
List of Runs (angles in degrees, time in seconds):

  # Type    Start    End  Width  t~exp~   \w     \q     \k     \f   Frames
#--------------------------------------------------------------------------
  1  \w    -63.00  32.00   0.50    4.50    --   10.39 -55.00 178.00  190
  2  \w    -34.00  62.00   0.50    4.50    --  -11.95  55.00 -38.00  192
  3  \w    -86.00  10.00   0.50    4.50    --  -11.95 -55.00 178.00  192
  4  \w    -69.00  19.00   0.50    4.50    --   10.39 -19.00  90.00  176
  5  \w    -11.00  85.00   0.50    4.50    --   10.39  57.00-120.00  192
  6  \w    -11.00  85.00   0.50    4.50    --   10.39  55.00 -38.00  192
  7  \w    -18.00  85.00   0.50    4.50    --   10.39  77.00  90.00  206
  8  \w    -51.00  26.00   0.50    4.50    --  -11.95  98.00-171.94  154
  9  \w    -51.00  26.00   0.50    4.50    --  -11.95  98.00-104.94  154
 10  \w    -58.00  -2.00   0.50    4.50    --  -11.95 110.00 -61.16  112
 11  \w    -18.00  28.00   0.50    4.50    --  -11.95 -99.00 -30.00   92
 12  \w    -61.00  -7.00   0.50    4.50    --  -11.95 115.00  52.88  108
 13  \w    -74.00 -21.00   0.50    4.50    --  -11.95 139.00  27.55  106
 14  \w    -18.00  28.00   0.50    4.50    --  -11.95 -99.00  30.00   92
 15  \w    -11.00  85.00   0.50    4.50    --   10.39  57.00  30.00  192
 16  \w    -18.00  28.00   0.50    4.50    --  -11.95 -99.00 150.00   92
 17  \w    -49.00  33.00   0.50    4.50    --  -11.95  94.00 -71.10  164
 18  \w    -62.00 -37.00   0.50    4.50    --  -11.95 118.00  40.95   50
 19  \w    -62.00  -8.00   0.50    4.50    --  -11.95 117.00-148.07  108
 20  \w    -61.00  -7.00   0.50    4.50    --  -11.95 116.00  59.31  108
 21  \w    -58.00  -2.00   0.50    4.50    --  -11.95 110.00 153.82  112
 22  \w    -67.00 -15.00   0.50    4.50    --  -11.95 127.00 -80.05  104
 23  \w    -55.00   2.00   0.50    4.50    --  -11.95 105.00  -8.49  114
 24  \w    -54.00   6.00   0.50    4.50    --  -11.95 103.00 122.66  120
;
_diffrn_measurement_device 'four-circle diffractometer'
_diffrn_measurement_device_type 'Rigaku XtaLAB Synergy-DW'
_diffrn_measurement_method '\w scans'
_diffrn_orient_matrix_type 'CrysAlisPro convention (1999,Acta A55,543-557)'
_diffrn_orient_matrix_UB_11 0.0567947000
_diffrn_orient_matrix_UB_12 0.0313457000
_diffrn_orient_matrix_UB_13 0.0121818000
_diffrn_orient_matrix_UB_21 -0.0453924000
_diffrn_orient_matrix_UB_22 0.0302306000
_diffrn_orient_matrix_UB_23 0.0338937000
_diffrn_orient_matrix_UB_31 0.0190961000
_diffrn_orient_matrix_UB_32 -0.0600039000
_diffrn_orient_matrix_UB_33 0.0410137000
_diffrn_radiation_monochromator 'multi-layer mirror optics'
_diffrn_radiation_probe x-ray
_diffrn_radiation_type 'Mo K\a'
_diffrn_radiation_wavelength 0.71073
_diffrn_reflns_av_R_equivalents 0.0552
_diffrn_reflns_av_unetI/netI 0.0309
_diffrn_reflns_Laue_measured_fraction_full 0.997
_diffrn_reflns_Laue_measured_fraction_max 0.900
_diffrn_reflns_limit_h_max 13
_diffrn_reflns_limit_h_min -13
_diffrn_reflns_limit_k_max 14
_diffrn_reflns_limit_k_min -14
_diffrn_reflns_limit_l_max 19
_diffrn_reflns_limit_l_min -19
_diffrn_reflns_number 57391
_diffrn_reflns_point_group_measured_fraction_full 0.997
_diffrn_reflns_point_group_measured_fraction_max 0.900
_diffrn_reflns_theta_full 25.242
_diffrn_reflns_theta_max 30.972
_diffrn_reflns_theta_min 2.648
_diffrn_source 'rotating anode X-ray generator'
_diffrn_source_type PhotonJet-DW
_exptl_absorpt_coefficient_mu 0.137
_exptl_absorpt_correction_T_max 1.00000
_exptl_absorpt_correction_T_min 0.87664
_exptl_absorpt_correction_type multi-scan
_exptl_absorpt_process_details
;
CrysAlisPro 1.171.40.67a (Rigaku Oxford Diffraction, 2019)
Empirical absorption correction using spherical harmonics,
 implemented in SCALE3 ABSPACK scaling algorithm.
;
_exptl_crystal_colour colourless
_exptl_crystal_colour_primary colourless
_exptl_crystal_density_diffrn 1.149
_exptl_crystal_description block
_exptl_crystal_F_000 464
_exptl_crystal_size_max 0.246
_exptl_crystal_size_mid 0.157
_exptl_crystal_size_min 0.11
_refine_diff_density_max 0.664
_refine_diff_density_min -0.325
_refine_diff_density_rms 0.086
_refine_ls_extinction_method none
_refine_ls_goodness_of_fit_ref 1.111
_refine_ls_hydrogen_treatment mixed
_refine_ls_matrix_type full
_refine_ls_number_parameters 271
_refine_ls_number_reflns 7036
_refine_ls_number_restraints 0
_refine_ls_restrained_S_all 1.111
_refine_ls_R_factor_all 0.0840
_refine_ls_R_factor_gt 0.0639
_refine_ls_shift/su_max 0.000
_refine_ls_shift/su_mean 0.000
_refine_ls_structure_factor_coef Fsqd
_refine_ls_weighting_details 'w=1/[\s^2^(Fo^2^)+(0.0807P)^2^+1.4111P] where P=(Fo^2^+2Fc^2^)/3'
_refine_ls_weighting_scheme calc
_refine_ls_wR_factor_gt 0.1843
_refine_ls_wR_factor_ref 0.1976
_reflns_Friedel_coverage 0.000
_reflns_number_gt 5474
_reflns_number_total 7036
_reflns_threshold_expression 'I > 2\s(I)'
_cod_data_source_file d1ce01163d2.cif
_cod_data_source_block haneda_ipa_1_auto
_cod_depositor_comments 'Adding full bibliography for 7243835--7243841.cif.'
_cod_database_code 7243840
_shelx_shelxl_version_number 2018/3
_chemical_oxdiff_formula 'P C24 H40 O4'
_shelx_space_group_comment
;
The symmetry employed for this shelxl refinement is uniquely defined
by the following loop, which should always be used as a source of
symmetry information in preference to the above space-group names.
They are only intended as comments.
;
_shelx_estimated_absorpt_t_max 0.985
_shelx_estimated_absorpt_t_min 0.967
_reflns_odcompleteness_completeness 99.93
_reflns_odcompleteness_iscentric 1
_reflns_odcompleteness_theta 27.04
_olex2_refinement_description
;
1. Fixed Uiso
 At 1.2 times of:
  All C(H) groups, All C(H,H) groups
 At 1.5 times of:
  All C(H,H,H) groups, All O(H) groups
2. Others
 Fixed Sof: H3(0.5) H2(0.5)
3.a Secondary CH2 refined with riding coordinates:
 C6(H6A,H6B), C5(H5A,H5B), C14(H14A,H14B), C13(H13A,H13B), C1(H1A,H1B), C7(H7A,
 H7B), C15(H15A,H15B), C9(H9A,H9B), C3(H3A,H3B), C2(H2A,H2B), C10(H10A,H10B),
 C11(H11A,H11B)
3.b Aromatic/amide H refined with riding coordinates:
 C17(H17), C19(H19), C21(H21), C20(H20)
3.c Idealised Me refined as rotating group:
 C4(H4A,H4B,H4C), C8(H8A,H8B,H8C), C16(H16A,H16B,H16C), C12(H12A,H12B,H12C)
3.d Idealised tetrahedral OH refined as rotating group:
 O3(H3)
;
_olex2_submission_special_instructions 'No special instructions were received'
_oxdiff_exptl_absorpt_empirical_details
;
Empirical correction (ABSPACK) includes:
- Absorption correction using spherical harmonics
- Frame scaling
;
_oxdiff_exptl_absorpt_empirical_full_max 1.508
_oxdiff_exptl_absorpt_empirical_full_min 0.735

loop_
_space_group_symop_operation_xyz
'x, y, z'
'-x, -y, -z'

loop_
_atom_site_label
_atom_site_type_symbol
_atom_site_fract_x
_atom_site_fract_y
_atom_site_fract_z
_atom_site_U_iso_or_equiv
_atom_site_adp_type
_atom_site_occupancy
_atom_site_site_symmetry_order
_atom_site_calc_flag
_atom_site_refinement_flags_posn
_atom_site_refinement_flags_adp
_atom_site_refinement_flags_occupancy
_atom_site_disorder_assembly
_atom_site_disorder_group
P1 P 0.29325(6) 0.34003(6) 0.79972(4) 0.02362(15) Uani 1 1 d . . . . .
O3 O 0.04520(18) 0.93901(18) 0.08681(12) 0.0341(4) Uani 1 1 d . . . . .
H3 H 0.000744 1.003982 0.042189 0.051 Uiso 0.5 1 calc R U P . .
O4 O 0.2327(2) 1.05421(19) 0.04128(13) 0.0394(4) Uani 1 1 d . . . . .
O2 O 0.04831(19) 0.58894(19) 0.42990(13) 0.0347(4) Uani 1 1 d . . . . .
O1 O 0.1999(2) 0.5987(2) 0.54726(14) 0.0459(5) Uani 1 1 d . . . . .
C24 C 0.1637(2) 0.9748(2) 0.10375(16) 0.0283(4) Uani 1 1 d . . . . .
C18 C 0.2108(2) 0.7549(2) 0.38205(15) 0.0248(4) Uani 1 1 d . . . . .
C22 C 0.2193(2) 0.9130(2) 0.21190(16) 0.0255(4) Uani 1 1 d . . . . .
C17 C 0.1598(2) 0.8052(2) 0.28214(15) 0.0245(4) Uani 1 1 d . . . . .
H17 H 0.084442 0.766140 0.261647 0.029 Uiso 1 1 calc R U . . .
C23 C 0.1498(2) 0.6383(2) 0.46090(16) 0.0289(4) Uani 1 1 d . . . . .
C6 C 0.4590(2) 0.5505(2) 0.70352(17) 0.0278(4) Uani 1 1 d . . . . .
H6A H 0.374074 0.620761 0.684992 0.033 Uiso 1 1 calc R U . . .
H6B H 0.487819 0.549536 0.773253 0.033 Uiso 1 1 calc R U . . .
C19 C 0.3203(2) 0.8130(2) 0.41157(17) 0.0280(4) Uani 1 1 d . . . . .
H19 H 0.354314 0.779560 0.479895 0.034 Uiso 1 1 calc R U . . .
C5 C 0.4223(2) 0.4063(2) 0.70446(16) 0.0259(4) Uani 1 1 d . . . . .
H5A H 0.510331 0.338999 0.715705 0.031 Uiso 1 1 calc R U . . .
H5B H 0.386666 0.410807 0.635790 0.031 Uiso 1 1 calc R U . . .
C14 C 0.2308(2) 0.1587(2) 0.68733(16) 0.0264(4) Uani 1 1 d . . . . .
H14A H 0.146260 0.226904 0.662394 0.032 Uiso 1 1 calc R U . . .
H14B H 0.310218 0.182984 0.638531 0.032 Uiso 1 1 calc R U . . .
C21 C 0.3307(2) 0.9677(2) 0.24255(18) 0.0291(4) Uani 1 1 d . . . . .
H21 H 0.373314 1.039109 0.194643 0.035 Uiso 1 1 calc R U . . .
C13 C 0.2691(2) 0.1677(2) 0.79439(16) 0.0251(4) Uani 1 1 d . . . . .
H13A H 0.357540 0.103911 0.816454 0.030 Uiso 1 1 calc R U . . .
H13B H 0.193009 0.134799 0.843857 0.030 Uiso 1 1 calc R U . . .
C20 C 0.3806(2) 0.9193(2) 0.34255(18) 0.0298(5) Uani 1 1 d . . . . .
H20 H 0.455361 0.958765 0.363395 0.036 Uiso 1 1 calc R U . . .
C1 C 0.3539(2) 0.3341(2) 0.92553(16) 0.0263(4) Uani 1 1 d . . . . .
H1A H 0.339804 0.430253 0.934243 0.032 Uiso 1 1 calc R U . . .
H1B H 0.293955 0.277866 0.977930 0.032 Uiso 1 1 calc R U . . .
C7 C 0.5783(3) 0.5916(3) 0.62718(18) 0.0325(5) Uani 1 1 d . . . . .
H7A H 0.664364 0.523677 0.648032 0.039 Uiso 1 1 calc R U . . .
H7B H 0.551332 0.586909 0.558371 0.039 Uiso 1 1 calc R U . . .
C15 C 0.2004(3) 0.0118(2) 0.69073(18) 0.0318(5) Uani 1 1 d . . . . .
H15A H 0.287617 -0.054840 0.710657 0.038 Uiso 1 1 calc R U . . .
H15B H 0.127037 -0.015140 0.744313 0.038 Uiso 1 1 calc R U . . .
C9 C 0.1298(2) 0.4564(2) 0.77643(16) 0.0284(4) Uani 1 1 d . . . . .
H9A H 0.151590 0.553635 0.761769 0.034 Uiso 1 1 calc R U . . .
H9B H 0.086768 0.446182 0.714018 0.034 Uiso 1 1 calc R U . . .
C3 C 0.5544(3) 0.2854(3) 1.05054(18) 0.0314(5) Uani 1 1 d . . . . .
H3A H 0.525645 0.382543 1.055158 0.038 Uiso 1 1 calc R U . . .
H3B H 0.503534 0.223237 1.105917 0.038 Uiso 1 1 calc R U . . .
C2 C 0.5094(2) 0.2729(3) 0.94657(17) 0.0303(5) Uani 1 1 d . . . . .
H2A H 0.522795 0.173284 0.945861 0.036 Uiso 1 1 calc R U . . .
H2B H 0.570177 0.323161 0.891407 0.036 Uiso 1 1 calc R U . . .
C10 C 0.0207(2) 0.4340(3) 0.86407(18) 0.0319(5) Uani 1 1 d . . . . .
H10A H 0.061961 0.444871 0.926935 0.038 Uiso 1 1 calc R U . . .
H10B H -0.003556 0.337620 0.878727 0.038 Uiso 1 1 calc R U . . .
C11 C -0.1142(3) 0.5387(3) 0.8368(2) 0.0397(6) Uani 1 1 d . . . . .
H11A H -0.154593 0.527309 0.773767 0.048 Uiso 1 1 calc R U . . .
H11B H -0.184878 0.516784 0.893227 0.048 Uiso 1 1 calc R U . . .
C4 C 0.7127(3) 0.2477(3) 1.0682(2) 0.0405(6) Uani 1 1 d . . . . .
H4A H 0.763910 0.309391 1.014167 0.061 Uiso 1 1 calc R U . . .
H4B H 0.741508 0.150386 1.066417 0.061 Uiso 1 1 calc R U . . .
H4C H 0.734889 0.258879 1.135510 0.061 Uiso 1 1 calc R U . . .
C8 C 0.6122(3) 0.7375(3) 0.6200(2) 0.0437(6) Uani 1 1 d . . . . .
H8A H 0.697769 0.753971 0.577476 0.065 Uiso 1 1 calc R U . . .
H8B H 0.628129 0.746247 0.689159 0.065 Uiso 1 1 calc R U . . .
H8C H 0.532657 0.806528 0.588854 0.065 Uiso 1 1 calc R U . . .
C16 C 0.1502(4) -0.0004(3) 0.5889(2) 0.0449(6) Uani 1 1 d . . . . .
H16A H 0.223886 0.022302 0.535983 0.067 Uiso 1 1 calc R U . . .
H16B H 0.063445 0.064880 0.568774 0.067 Uiso 1 1 calc R U . . .
H16C H 0.130782 -0.096066 0.596075 0.067 Uiso 1 1 calc R U . . .
C12 C -0.0893(3) 0.6894(3) 0.8192(2) 0.0473(7) Uani 1 1 d . . . . .
H12A H -0.034358 0.717553 0.755361 0.071 Uiso 1 1 calc R U . . .
H12B H -0.036787 0.698810 0.877074 0.071 Uiso 1 1 calc R U . . .
H12C H -0.180660 0.749492 0.813835 0.071 Uiso 1 1 calc R U . . .
H2 H 0.006(6) 0.541(5) 0.483(4) 0.025(13) Uiso 0.5 1 d . . P . .

loop_
_atom_site_aniso_label
_atom_site_aniso_U_11
_atom_site_aniso_U_22
_atom_site_aniso_U_33
_atom_site_aniso_U_23
_atom_site_aniso_U_13
_atom_site_aniso_U_12
P1 0.0272(3) 0.0230(3) 0.0183(2) -0.00166(18) 0.00044(18) -0.00264(19)
O3 0.0357(9) 0.0380(9) 0.0202(7) 0.0075(6) -0.0014(6) -0.0060(7)
O4 0.0530(11) 0.0371(9) 0.0233(8) 0.0051(7) 0.0037(7) -0.0161(8)
O2 0.0379(9) 0.0377(9) 0.0218(8) 0.0087(6) -0.0024(6) -0.0135(7)
O1 0.0500(11) 0.0571(12) 0.0230(8) 0.0104(8) -0.0086(7) -0.0187(9)
C24 0.0367(12) 0.0232(10) 0.0205(9) 0.0013(7) 0.0026(8) -0.0029(8)
C18 0.0264(10) 0.0249(10) 0.0190(9) -0.0003(7) 0.0007(7) -0.0007(8)
C22 0.0286(10) 0.0235(9) 0.0200(9) 0.0004(7) 0.0027(7) -0.0014(8)
C17 0.0259(10) 0.0247(9) 0.0199(9) -0.0011(7) 0.0005(7) -0.0031(7)
C23 0.0298(11) 0.0303(11) 0.0202(9) 0.0036(8) -0.0001(8) -0.0027(8)
C6 0.0334(11) 0.0256(10) 0.0238(10) -0.0051(8) 0.0012(8) -0.0048(8)
C19 0.0291(10) 0.0272(10) 0.0257(10) -0.0055(8) -0.0033(8) 0.0012(8)
C5 0.0300(10) 0.0241(10) 0.0216(9) -0.0025(7) 0.0022(8) -0.0046(8)
C14 0.0297(10) 0.0272(10) 0.0213(9) -0.0045(8) 0.0005(8) -0.0038(8)
C21 0.0300(11) 0.0231(10) 0.0305(11) -0.0014(8) 0.0046(8) -0.0035(8)
C13 0.0288(10) 0.0233(9) 0.0216(9) -0.0026(7) 0.0006(7) -0.0047(8)
C20 0.0272(10) 0.0270(10) 0.0357(12) -0.0090(9) -0.0027(8) -0.0027(8)
C1 0.0300(10) 0.0270(10) 0.0209(9) -0.0036(8) 0.0003(8) -0.0051(8)
C7 0.0364(12) 0.0319(11) 0.0276(11) -0.0031(9) 0.0035(9) -0.0101(9)
C15 0.0373(12) 0.0309(11) 0.0278(11) -0.0073(9) 0.0029(9) -0.0085(9)
C9 0.0316(11) 0.0287(10) 0.0212(9) -0.0029(8) -0.0001(8) 0.0011(8)
C3 0.0375(12) 0.0299(11) 0.0260(10) -0.0041(8) -0.0041(9) -0.0071(9)
C2 0.0334(11) 0.0336(11) 0.0220(10) -0.0042(8) -0.0035(8) -0.0022(9)
C10 0.0322(11) 0.0322(11) 0.0275(11) -0.0029(9) 0.0022(8) -0.0012(9)
C11 0.0330(12) 0.0437(14) 0.0396(13) -0.0106(11) -0.0005(10) 0.0034(10)
C4 0.0420(14) 0.0415(14) 0.0334(12) -0.0009(10) -0.0105(10) -0.0039(11)
C8 0.0551(16) 0.0348(13) 0.0401(14) -0.0008(11) -0.0036(12) -0.0186(12)
C16 0.0628(18) 0.0426(14) 0.0354(13) -0.0171(11) -0.0010(12) -0.0139(13)
C12 0.0469(16) 0.0416(15) 0.0487(16) -0.0118(12) -0.0021(12) 0.0101(12)

loop_
_atom_type_symbol
_atom_type_description
_atom_type_scat_dispersion_real
_atom_type_scat_dispersion_imag
_atom_type_scat_source
C C 0.0033 0.0016 'International Tables Vol C Tables 4.2.6.8 and 6.1.1.4'
H H 0.0000 0.0000 'International Tables Vol C Tables 4.2.6.8 and 6.1.1.4'
O O 0.0106 0.0060 'International Tables Vol C Tables 4.2.6.8 and 6.1.1.4'
P P 0.1023 0.0942 'International Tables Vol C Tables 4.2.6.8 and 6.1.1.4'

loop_
_exptl_crystal_face_index_h
_exptl_crystal_face_index_k
_exptl_crystal_face_index_l
_exptl_crystal_face_perp_dist
0 -3 17 0.0554
0 -9 10 0.0634
13 3 8 0.0963
-13 -3 -8 0.0914
1 10 -9 0.0945
5 -11 -10 0.0667
1 1 -18 0.0959
-5 12 8 0.0306

loop_
_geom_angle_atom_site_label_1
_geom_angle_atom_site_label_2
_geom_angle_atom_site_label_3
_geom_angle
_geom_angle_site_symmetry_1
_geom_angle_site_symmetry_3
_geom_angle_publ_flag
C5 P1 C1 109.39(10) . . ?
C5 P1 C9 109.06(10) . . ?
C13 P1 C5 109.46(10) . . ?
C13 P1 C1 109.66(10) . . ?
C13 P1 C9 111.03(11) . . ?
C9 P1 C1 108.21(10) . . ?
C24 O3 H3 109.5 . . ?
C23 O2 H2 109(4) . . ?
O3 C24 C22 115.33(18) . . ?
O4 C24 O3 125.9(2) . . ?
O4 C24 C22 118.8(2) . . ?
C17 C18 C23 122.2(2) . . ?
C19 C18 C17 119.54(19) . . ?
C19 C18 C23 118.25(19) . . ?
C17 C22 C24 122.1(2) . . ?
C21 C22 C24 118.67(19) . . ?
C21 C22 C17 119.23(19) . . ?
C18 C17 C22 120.2(2) . . ?
C18 C17 H17 119.9 . . ?
C22 C17 H17 119.9 . . ?
O2 C23 C18 115.74(18) . . ?
O1 C23 O2 125.4(2) . . ?
O1 C23 C18 118.9(2) . . ?
H6A C6 H6B 108.0 . . ?
C5 C6 H6A 109.4 . . ?
C5 C6 H6B 109.4 . . ?
C7 C6 H6A 109.4 . . ?
C7 C6 H6B 109.4 . . ?
C7 C6 C5 111.29(18) . . ?
C18 C19 H19 119.6 . . ?
C20 C19 C18 120.8(2) . . ?
C20 C19 H19 119.6 . . ?
P1 C5 H5A 108.5 . . ?
P1 C5 H5B 108.5 . . ?
C6 C5 P1 115.26(15) . . ?
C6 C5 H5A 108.5 . . ?
C6 C5 H5B 108.5 . . ?
H5A C5 H5B 107.5 . . ?
H14A C14 H14B 108.1 . . ?
C13 C14 H14A 109.5 . . ?
C13 C14 H14B 109.5 . . ?
C15 C14 H14A 109.5 . . ?
C15 C14 H14B 109.5 . . ?
C15 C14 C13 110.86(17) . . ?
C22 C21 H21 119.6 . . ?
C22 C21 C20 120.8(2) . . ?
C20 C21 H21 119.6 . . ?
P1 C13 H13A 108.8 . . ?
P1 C13 H13B 108.8 . . ?
C14 C13 P1 113.92(14) . . ?
C14 C13 H13A 108.8 . . ?
C14 C13 H13B 108.8 . . ?
H13A C13 H13B 107.7 . . ?
C19 C20 C21 119.5(2) . . ?
C19 C20 H20 120.3 . . ?
C21 C20 H20 120.3 . . ?
P1 C1 H1A 108.5 . . ?
P1 C1 H1B 108.5 . . ?
H1A C1 H1B 107.5 . . ?
C2 C1 P1 115.09(15) . . ?
C2 C1 H1A 108.5 . . ?
C2 C1 H1B 108.5 . . ?
C6 C7 H7A 109.0 . . ?
C6 C7 H7B 109.0 . . ?
H7A C7 H7B 107.8 . . ?
C8 C7 C6 112.7(2) . . ?
C8 C7 H7A 109.0 . . ?
C8 C7 H7B 109.0 . . ?
C14 C15 H15A 108.9 . . ?
C14 C15 H15B 108.9 . . ?
H15A C15 H15B 107.8 . . ?
C16 C15 C14 113.2(2) . . ?
C16 C15 H15A 108.9 . . ?
C16 C15 H15B 108.9 . . ?
P1 C9 H9A 108.5 . . ?
P1 C9 H9B 108.5 . . ?
H9A C9 H9B 107.5 . . ?
C10 C9 P1 115.29(15) . . ?
C10 C9 H9A 108.5 . . ?
C10 C9 H9B 108.5 . . ?
H3A C3 H3B 107.7 . . ?
C2 C3 H3A 108.9 . . ?
C2 C3 H3B 108.9 . . ?
C4 C3 H3A 108.9 . . ?
C4 C3 H3B 108.9 . . ?
C4 C3 C2 113.4(2) . . ?
C1 C2 H2A 109.4 . . ?
C1 C2 H2B 109.4 . . ?
C3 C2 C1 111.09(19) . . ?
C3 C2 H2A 109.4 . . ?
C3 C2 H2B 109.4 . . ?
H2A C2 H2B 108.0 . . ?
C9 C10 H10A 109.4 . . ?
C9 C10 H10B 109.4 . . ?
C9 C10 C11 111.19(19) . . ?
H10A C10 H10B 108.0 . . ?
C11 C10 H10A 109.4 . . ?
C11 C10 H10B 109.4 . . ?
C10 C11 H11A 108.9 . . ?
C10 C11 H11B 108.9 . . ?
H11A C11 H11B 107.7 . . ?
C12 C11 C10 113.4(2) . . ?
C12 C11 H11A 108.9 . . ?
C12 C11 H11B 108.9 . . ?
C3 C4 H4A 109.5 . . ?
C3 C4 H4B 109.5 . . ?
C3 C4 H4C 109.5 . . ?
H4A C4 H4B 109.5 . . ?
H4A C4 H4C 109.5 . . ?
H4B C4 H4C 109.5 . . ?
C7 C8 H8A 109.5 . . ?
C7 C8 H8B 109.5 . . ?
C7 C8 H8C 109.5 . . ?
H8A C8 H8B 109.5 . . ?
H8A C8 H8C 109.5 . . ?
H8B C8 H8C 109.5 . . ?
C15 C16 H16A 109.5 . . ?
C15 C16 H16B 109.5 . . ?
C15 C16 H16C 109.5 . . ?
H16A C16 H16B 109.5 . . ?
H16A C16 H16C 109.5 . . ?
H16B C16 H16C 109.5 . . ?
C11 C12 H12A 109.5 . . ?
C11 C12 H12B 109.5 . . ?
C11 C12 H12C 109.5 . . ?
H12A C12 H12B 109.5 . . ?
H12A C12 H12C 109.5 . . ?
H12B C12 H12C 109.5 . . ?

loop_
_geom_bond_atom_site_label_1
_geom_bond_atom_site_label_2
_geom_bond_distance
_geom_bond_site_symmetry_2
_geom_bond_publ_flag
P1 C5 1.793(2) . ?
P1 C13 1.792(2) . ?
P1 C1 1.803(2) . ?
P1 C9 1.796(2) . ?
O3 H3 0.8400 . ?
O3 C24 1.281(3) . ?
O4 C24 1.228(3) . ?
O2 C23 1.282(3) . ?
O2 H2 0.86(5) . ?
O1 C23 1.225(3) . ?
C24 C22 1.516(3) . ?
C18 C17 1.394(3) . ?
C18 C23 1.516(3) . ?
C18 C19 1.387(3) . ?
C22 C17 1.399(3) . ?
C22 C21 1.389(3) . ?
C17 H17 0.9500 . ?
C6 H6A 0.9900 . ?
C6 H6B 0.9900 . ?
C6 C5 1.530(3) . ?
C6 C7 1.518(3) . ?
C19 H19 0.9500 . ?
C19 C20 1.386(3) . ?
C5 H5A 0.9900 . ?
C5 H5B 0.9900 . ?
C14 H14A 0.9900 . ?
C14 H14B 0.9900 . ?
C14 C13 1.535(3) . ?
C14 C15 1.527(3) . ?
C21 H21 0.9500 . ?
C21 C20 1.390(3) . ?
C13 H13A 0.9900 . ?
C13 H13B 0.9900 . ?
C20 H20 0.9500 . ?
C1 H1A 0.9900 . ?
C1 H1B 0.9900 . ?
C1 C2 1.533(3) . ?
C7 H7A 0.9900 . ?
C7 H7B 0.9900 . ?
C7 C8 1.517(3) . ?
C15 H15A 0.9900 . ?
C15 H15B 0.9900 . ?
C15 C16 1.517(3) . ?
C9 H9A 0.9900 . ?
C9 H9B 0.9900 . ?
C9 C10 1.524(3) . ?
C3 H3A 0.9900 . ?
C3 H3B 0.9900 . ?
C3 C2 1.527(3) . ?
C3 C4 1.519(4) . ?
C2 H2A 0.9900 . ?
C2 H2B 0.9900 . ?
C10 H10A 0.9900 . ?
C10 H10B 0.9900 . ?
C10 C11 1.534(3) . ?
C11 H11A 0.9900 . ?
C11 H11B 0.9900 . ?
C11 C12 1.516(4) . ?
C4 H4A 0.9800 . ?
C4 H4B 0.9800 . ?
C4 H4C 0.9800 . ?
C8 H8A 0.9800 . ?
C8 H8B 0.9800 . ?
C8 H8C 0.9800 . ?
C16 H16A 0.9800 . ?
C16 H16B 0.9800 . ?
C16 H16C 0.9800 . ?
C12 H12A 0.9800 . ?
C12 H12B 0.9800 . ?
C12 H12C 0.9800 . ?

loop_
_geom_torsion_atom_site_label_1
_geom_torsion_atom_site_label_2
_geom_torsion_atom_site_label_3
_geom_torsion_atom_site_label_4
_geom_torsion
_geom_torsion_site_symmetry_1
_geom_torsion_site_symmetry_2
_geom_torsion_site_symmetry_3
_geom_torsion_site_symmetry_4
_geom_torsion_publ_flag
P1 C1 C2 C3 174.51(16) . . . . ?
P1 C9 C10 C11 179.74(18) . . . . ?
O3 C24 C22 C17 11.3(3) . . . . ?
O3 C24 C22 C21 -167.2(2) . . . . ?
O4 C24 C22 C17 -169.4(2) . . . . ?
O4 C24 C22 C21 12.1(3) . . . . ?
C24 C22 C17 C18 -177.6(2) . . . . ?
C24 C22 C21 C20 176.7(2) . . . . ?
C18 C19 C20 C21 -0.2(3) . . . . ?
C22 C21 C20 C19 1.4(3) . . . . ?
C17 C18 C23 O2 0.0(3) . . . . ?
C17 C18 C23 O1 179.7(2) . . . . ?
C17 C18 C19 C20 -0.8(3) . . . . ?
C17 C22 C21 C20 -1.8(3) . . . . ?
C23 C18 C17 C22 180.0(2) . . . . ?
C23 C18 C19 C20 179.6(2) . . . . ?
C19 C18 C17 C22 0.4(3) . . . . ?
C19 C18 C23 O2 179.5(2) . . . . ?
C19 C18 C23 O1 -0.7(3) . . . . ?
C5 P1 C13 C14 -54.61(18) . . . . ?
C5 P1 C1 C2 -45.35(19) . . . . ?
C5 P1 C9 C10 -166.35(17) . . . . ?
C5 C6 C7 C8 176.9(2) . . . . ?
C21 C22 C17 C18 0.9(3) . . . . ?
C13 P1 C5 C6 -177.21(15) . . . . ?
C13 P1 C1 C2 74.70(18) . . . . ?
C13 P1 C9 C10 73.0(2) . . . . ?
C13 C14 C15 C16 175.3(2) . . . . ?
C1 P1 C5 C6 -57.04(18) . . . . ?
C1 P1 C13 C14 -174.61(15) . . . . ?
C1 P1 C9 C10 -47.4(2) . . . . ?
C7 C6 C5 P1 174.85(16) . . . . ?
C15 C14 C13 P1 -175.44(15) . . . . ?
C9 P1 C5 C6 61.14(19) . . . . ?
C9 P1 C13 C14 65.85(18) . . . . ?
C9 P1 C1 C2 -164.04(16) . . . . ?
C9 C10 C11 C12 -62.5(3) . . . . ?
C4 C3 C2 C1 -170.9(2) . . . . ?

loop_
_exptl_oxdiff_crystal_face_indexfrac_h
_exptl_oxdiff_crystal_face_indexfrac_k
_exptl_oxdiff_crystal_face_indexfrac_l
_exptl_oxdiff_crystal_face_x
_exptl_oxdiff_crystal_face_y
_exptl_oxdiff_crystal_face_z
-0.1177 -2.5574 17.1070 0.1215 0.5078 0.8528
0.3631 -9.4828 10.0303 -0.1544 0.0368 0.9873
12.5236 2.9317 7.8008 0.8982 -0.2155 0.3832
-12.5802 -3.1708 -7.6046 -0.9065 0.2174 -0.3619
1.0953 10.0214 -9.3239 0.2628 -0.0628 -0.9628
4.6939 -11.4397 -10.3838 -0.2185 -0.9108 0.3502
0.8120 0.7540 -17.9842 -0.1493 -0.6236 -0.7673
-4.7600 12.0921 7.6204 0.2015 0.8399 -0.5039
